data_7034893
loop_
_publ_author_name
'Kumar, Ravi'
'Chaudhri, Nivedita'
'Sankar, Muniappan'

_publ_section_title
;
 Ratiometric and colorimetric &quot;naked eye&quot; selective detection of
 CN(-) ions by electron deficient Ni(ii) porphyrins and their
 reversibility studies.
;
_journal_issue 19
_journal_name_full 'Dalton transactions (Cambridge, England : 2003)'
_journal_page_first 9149
_journal_page_last 9157
_journal_paper_doi 10.1039/c5dt00937e
_journal_volume 44
_journal_year 2015
_chemical_formula_moiety 'C44 H20 Cl8 N4 Ni'
_chemical_formula_sum 'C44 H20 Cl8 N4 Ni'
_chemical_formula_weight 946.95
_chemical_name_common Ni-octachloroporphyrin
_chemical_name_systematic
;
 2,3,7,8,12,13,17,18-Octachloroporphyrinato nickel(II)
;
_space_group_crystal_system monoclinic
_space_group_IT_number 14
_space_group_name_Hall '-P 2ybc'
_space_group_name_H-M_alt 'P 1 21/c 1'
_symmetry_space_group_name_Hall '-P 2ybc'
_symmetry_space_group_name_H-M 'P 1 21/c 1'
_atom_sites_solution_hydrogens mixed
_audit_creation_date 2015-04-03
_audit_creation_method
;
Olex2 1.2-beta
(compiled 2015.01.26 svn.r3150 for OlexSys, GUI svn.r4998)
;
_audit_update_record
;
2015-04-03 deposited with the CCDC.
2015-04-09 downloaded from the CCDC.
;
_cell_angle_alpha 90
_cell_angle_beta 111.70
_cell_angle_gamma 90
_cell_formula_units_Z 4
_cell_length_a 14.5050(10)
_cell_length_b 27.0592(17)
_cell_length_c 10.7278(7)
_cell_measurement_reflns_used 34311
_cell_measurement_temperature 296(2)
_cell_measurement_theta_max 25.01
_cell_measurement_theta_min 1.51
_cell_volume 3912.2(4)
_computing_cell_refinement 'APEX II SYSTEM SOFTWARE PROGRAMS'
_computing_data_collection 'APEX II SYSTEM SOFTWARE PROGRAMS'
_computing_data_reduction 'APEXII (WINGX)'
_computing_molecular_graphics 'ORTEP3 (WINGX)'
_computing_publication_material 'ShelXL (Sheldrick, 2008)'
_computing_structure_refinement 'ShelXL (Sheldrick, 2008)'
_computing_structure_solution 'ShelXS (Sheldrick, 1997)'
_diffrn_ambient_temperature 296(2)
_diffrn_measured_fraction_theta_full 0.794
_diffrn_measured_fraction_theta_max 0.791
_diffrn_measurement_device_type 'APEX II DIFFRACTOMETER'
_diffrn_measurement_method \w
_diffrn_radiation_type MoK\a
_diffrn_radiation_wavelength 0.71073
_diffrn_reflns_av_R_equivalents 0.0640
_diffrn_reflns_av_unetI/netI 0.0964
_diffrn_reflns_laue_measured_fraction_full 0.794
_diffrn_reflns_laue_measured_fraction_max 0.791
_diffrn_reflns_limit_h_max 16
_diffrn_reflns_limit_h_min -16
_diffrn_reflns_limit_k_max 31
_diffrn_reflns_limit_k_min -31
_diffrn_reflns_limit_l_max 12
_diffrn_reflns_limit_l_min -12
_diffrn_reflns_number 34311
_diffrn_reflns_point_group_measured_fraction_full 0.794
_diffrn_reflns_point_group_measured_fraction_max 0.791
_diffrn_reflns_theta_full 25.000
_diffrn_reflns_theta_max 25.021
_diffrn_reflns_theta_min 2.133
_diffrn_source 'fine-focus sealed tube'
_diffrn_standards_decay_% 0
_diffrn_standards_interval_count 100
_diffrn_standards_interval_time 1
_diffrn_standards_number 2
_exptl_absorpt_coefficient_mu 1.083
_exptl_absorpt_correction_T_max 0.81
_exptl_absorpt_correction_T_min 0.77
_exptl_absorpt_correction_type psi-scan
_exptl_absorpt_process_details
;
 North A.C.T., Phillips D.C. & Mathews F.S. (1968) Acta. Cryst. A24, 351
;
_exptl_crystal_colour Greenish-purple
_exptl_crystal_density_diffrn 1.608
_exptl_crystal_description Needle
_exptl_crystal_F_000 1904
_exptl_crystal_recrystallization_method 'Re-crystallisation from solvent: Chloroform/hexane'
_exptl_crystal_size_max 0.3
_exptl_crystal_size_mid 0.2
_exptl_crystal_size_min 0.2
_refine_diff_density_max 0.764
_refine_diff_density_min -0.220
_refine_diff_density_rms 0.058
_refine_ls_extinction_method none
_refine_ls_goodness_of_fit_ref 0.896
_refine_ls_hydrogen_treatment constr
_refine_ls_matrix_type full
_refine_ls_number_parameters 514
_refine_ls_number_reflns 5467
_refine_ls_number_restraints 0
_refine_ls_restrained_S_all 0.896
_refine_ls_R_factor_all 0.0833
_refine_ls_R_factor_gt 0.0421
_refine_ls_shift/su_max 0.002
_refine_ls_shift/su_mean 0.000
_refine_ls_structure_factor_coef Fsqd
_refine_ls_weighting_details 'w=1/[\s^2^(Fo^2^)+(0.0414P)^2^] where P=(Fo^2^+2Fc^2^)/3'
_refine_ls_weighting_scheme calc
_refine_ls_wR_factor_gt 0.0910
_refine_ls_wR_factor_ref 0.1003
_reflns_Friedel_coverage 0.000
_reflns_number_gt 3281
_reflns_number_total 5467
_reflns_threshold_expression 'I > 2\s(I)'
_cod_data_source_file c5dt00937e2.cif
_cod_data_source_block ups2185
_cod_depositor_comments
;
The following automatic conversions were performed:

'_exptl_absorpt_correction_type' value 'Psi-scan' changed to
'psi-scan' according to
/usr/data/users/saulius/crontab/automatic-downloads/rss-feeds/RSC/lib/dictionaries/cif_core.dic
dictionary named 'cif_core.dic' version 2.4.2 from 2011-04-26.

Automatic conversion script
Id: cif_fix_values 3271 2015-04-21 07:52:19Z andrius 

 Adding full bibliography for 7034889--7034893.cif.
;
_cod_database_code 7034893
_audit_block_doi 10.5517/cc141d7t
_shelx_space_group_comment
;
The symmetry employed for this shelxl refinement is uniquely defined
by the following loop, which should always be used as a source of
symmetry information in preference to the above space-group names.
They are only intended as comments.
;
_shelx_estimated_absorpt_t_max 0.813
_shelx_estimated_absorpt_t_min 0.737
_olex2_refinement_description
;
1. Fixed Uiso
 At 1.2 times of:
  All C(H) groups
2. Others
 Fixed Uiso: H1(0.063) H25(0.058) H5(0.066) H18(0.069) H37(0.079) H17(0.093)
 H14(0.065) H40(0.052) H36(0.062) H15(0.088) H39(0.061) H28(0.063) H26(0.064)
 H29(0.055) H4(0.08) H2(0.086) H3(0.088)
 Fixed X: H1(0.4552) H25(1.0947) H5(0.4695) H18(1.064) H37(0.523901)
 H17(1.152) H14(0.8847) H40(0.4387) H36(0.623001) H15(0.978999) H39(0.3457)
 H28(1.153001) H26(1.231) H29(1.0116) H4(0.3318) H2(0.320301) H3(0.2625)
 Fixed Y: H1(0.5451) H25(0.687901) H5(0.466599) H18(0.480599) H37(0.844)
 H17(0.4081) H14(0.4558) H40(0.7502) H36(0.777599) H15(0.386499) H39(0.8177)
 H28(0.818801) H26(0.7383) H29(0.7719) H4(0.4224) H2(0.4976) H3(0.4353)
 Fixed Z: H1(0.879499) H25(1.1164) H5(0.568901) H18(0.946899) H37(0.353001)
 H17(0.936999) H14(0.5669) H40(0.651801) H36(0.4599) H15(0.561301)
 H39(0.551301) H28(0.8834) H26(1.214399) H29(0.7886) H4(0.560201) H2(0.8751)
 H3(0.7162)
3.a Aromatic/amide H refined with riding coordinates:
 C38(H38), C16(H16), C27(H27)
;
_shelx_shelxl_version_number 2014/7
_olex2_submission_special_instructions 'No special instructions were received'

loop_
_space_group_symop_operation_xyz
'x, y, z'
'-x, y+1/2, -z+1/2'
'-x, -y, -z'
'x, -y-1/2, z-1/2'

loop_
_atom_site_label
_atom_site_type_symbol
_atom_site_fract_x
_atom_site_fract_y
_atom_site_fract_z
_atom_site_U_iso_or_equiv
_atom_site_adp_type
_atom_site_occupancy
_atom_site_site_symmetry_order
_atom_site_calc_flag
_atom_site_refinement_flags_posn
Ni1 Ni 0.75363(4) 0.61636(2) 0.74872(5) 0.03141(15) Uani 1 1 d .
Cl5 Cl 1.11392(9) 0.54612(4) 0.71596(14) 0.0644(4) Uani 1 1 d .
C1 C 0.4305(3) 0.52041(16) 0.8147(5) 0.0535(12) Uani 1 1 d .
H1 H 0.4552 0.5451 0.8795 0.063 Uiso 1 1 d .
Cl2 Cl 0.33700(9) 0.57820(4) 0.49947(14) 0.0669(4) Uani 1 1 d .
Cl4 Cl 0.83709(10) 0.41142(4) 0.86925(13) 0.0614(4) Uani 1 1 d .
Cl1 Cl 0.38574(9) 0.68232(4) 0.38683(12) 0.0609(4) Uani 1 1 d .
C25 C 1.1036(3) 0.71413(14) 1.0685(4) 0.0470(12) Uani 1 1 d .
H25 H 1.0947 0.6879 1.1164 0.058 Uiso 1 1 d .
Cl3 Cl 0.61980(10) 0.43187(4) 0.87500(14) 0.0632(4) Uani 1 1 d .
C5 C 0.4374(4) 0.47443(15) 0.6274(5) 0.0551(13) Uani 1 1 d .
H5 H 0.4695 0.4666 0.5689 0.066 Uiso 1 1 d .
C18 C 1.0442(3) 0.46205(16) 0.8689(5) 0.0570(13) Uani 1 1 d .
H18 H 1.0640 0.4806 0.9469 0.069 Uiso 1 1 d .
Cl6 Cl 1.15568(9) 0.65883(4) 0.82064(14) 0.0608(3) Uani 1 1 d .
Cl7 Cl 0.89744(9) 0.79638(4) 1.01197(12) 0.0560(3) Uani 1 1 d .
N3 N 0.8934(2) 0.60811(10) 0.7939(3) 0.0351(8) Uani 1 1 d .
C11 C 0.8095(3) 0.51085(12) 0.7782(4) 0.0339(9) Uani 1 1 d .
N1 N 0.6137(2) 0.62460(10) 0.6772(3) 0.0338(8) Uani 1 1 d .
C19 C 0.9369(3) 0.56618(13) 0.7650(4) 0.0381(10) Uani 1 1 d .
C30 C 0.8554(3) 0.70871(13) 0.8554(4) 0.0343(10) Uani 1 1 d .
N4 N 0.7708(2) 0.68614(10) 0.7682(3) 0.0344(8) Uani 1 1 d .
C8 C 0.6553(3) 0.52411(13) 0.7708(4) 0.0369(10) Uani 1 1 d .
N2 N 0.7372(2) 0.54656(10) 0.7565(3) 0.0341(8) Uani 1 1 d .
C20 C 1.0327(3) 0.57994(13) 0.7636(4) 0.0402(10) Uani 1 1 d .
C41 C 0.5667(3) 0.66583(13) 0.6029(4) 0.0337(9) Uani 1 1 d .
C23 C 0.9501(3) 0.69159(13) 0.8767(4) 0.0356(10) Uani 1 1 d .
C37 C 0.5083(5) 0.82638(16) 0.4160(5) 0.0683(15) Uani 1 1 d .
H37 H 0.5239 0.8440 0.3530 0.079 Uiso 1 1 d .
C33 C 0.6973(3) 0.72142(12) 0.7294(4) 0.0357(10) Uani 1 1 d .
C43 C 0.4497(3) 0.60689(13) 0.5631(4) 0.0381(10) Uani 1 1 d .
C17 C 1.0995(4) 0.42011(19) 0.8637(6) 0.0739(17) Uani 1 1 d .
H17 H 1.1520 0.4081 0.9370 0.093 Uiso 1 1 d .
C9 C 0.6841(3) 0.47402(13) 0.8221(4) 0.0397(10) Uani 1 1 d .
C44 C 0.5413(3) 0.58915(12) 0.6592(4) 0.0345(10) Uani 1 1 d .
C22 C 0.9631(3) 0.64502(13) 0.8279(4) 0.0345(10) Uani 1 1 d .
C35 C 0.5416(3) 0.75718(13) 0.5662(4) 0.0370(10) Uani 1 1 d .
C14 C 0.9396(4) 0.44798(15) 0.6429(5) 0.0549(13) Uani 1 1 d .
H14 H 0.8847 0.4558 0.5669 0.065 Uiso 1 1 d .
C40 C 0.4570(3) 0.76950(13) 0.5928(4) 0.0445(11) Uani 1 1 d .
H40 H 0.4387 0.7502 0.6518 0.052 Uiso 1 1 d .
C12 C 0.9003(3) 0.51869(13) 0.7631(4) 0.0357(10) Uani 1 1 d .
C34 C 0.6036(3) 0.71374(13) 0.6317(4) 0.0358(10) Uani 1 1 d .
C7 C 0.5596(3) 0.54316(13) 0.7215(4) 0.0364(10) Uani 1 1 d .
C31 C 0.8285(3) 0.75731(14) 0.8873(4) 0.0419(10) Uani 1 1 d .
C38 C 0.4253(4) 0.83728(15) 0.4420(5) 0.0564(14) Uani 1 1 d .
H38 H 0.3853 0.8637 0.3985 0.068 Uiso 1 1 calc R
C36 C 0.5675(4) 0.78571(15) 0.4784(5) 0.0535(12) Uani 1 1 d .
H36 H 0.6230 0.7776 0.4599 0.062 Uiso 1 1 d .
C10 C 0.7764(3) 0.46623(13) 0.8194(4) 0.0409(10) Uani 1 1 d .
C15 C 0.9975(4) 0.40684(17) 0.6391(6) 0.0724(17) Uani 1 1 d .
H15 H 0.9790 0.3865 0.5613 0.088 Uiso 1 1 d .
C32 C 0.7341(3) 0.76595(12) 0.8062(4) 0.0405(10) Uani 1 1 d .
C42 C 0.4664(3) 0.65165(13) 0.5210(4) 0.0404(11) Uani 1 1 d .
C39 C 0.4006(3) 0.80959(15) 0.5317(5) 0.0534(13) Uani 1 1 d .
H39 H 0.3457 0.8177 0.5513 0.061 Uiso 1 1 d .
C13 C 0.9625(3) 0.47497(13) 0.7585(4) 0.0417(10) Uani 1 1 d .
C16 C 1.0768(5) 0.39332(17) 0.7476(7) 0.0763(17) Uani 1 1 d .
H16 H 1.1153 0.3663 0.7438 0.092 Uiso 1 1 calc R
C21 C 1.0503(3) 0.62773(14) 0.8057(4) 0.0418(10) Uani 1 1 d .
C6 C 0.4742(3) 0.51214(13) 0.7216(4) 0.0398(10) Uani 1 1 d .
C24 C 1.0379(3) 0.72420(13) 0.9410(4) 0.0361(10) Uani 1 1 d .
C28 C 1.1385(4) 0.79347(15) 0.9303(5) 0.0526(12) Uani 1 1 d .
H28 H 1.1530 0.8188 0.8834 0.063 Uiso 1 1 d .
C26 C 1.1863(3) 0.74453(18) 1.1267(4) 0.0546(12) Uani 1 1 d .
H26 H 1.2310 0.7383 1.2144 0.064 Uiso 1 1 d .
C29 C 1.0552(3) 0.76441(14) 0.8741(4) 0.0465(11) Uani 1 1 d .
H29 H 1.0116 0.7719 0.7886 0.055 Uiso 1 1 d .
C27 C 1.2026(3) 0.78361(16) 1.0578(5) 0.0599(14) Uani 1 1 d .
H27 H 1.2578 0.8037 1.0977 0.072 Uiso 1 1 calc R
C4 C 0.3558(4) 0.44722(17) 0.6248(6) 0.0685(16) Uani 1 1 d .
H4 H 0.3318 0.4224 0.5602 0.080 Uiso 1 1 d .
C2 C 0.3490(4) 0.4918(2) 0.8127(6) 0.0704(15) Uani 1 1 d .
H2 H 0.3203 0.4976 0.8751 0.086 Uiso 1 1 d .
C3 C 0.3130(4) 0.45546(19) 0.7164(7) 0.0729(16) Uani 1 1 d .
H3 H 0.2625 0.4353 0.7162 0.088 Uiso 1 1 d .
Cl8 Cl 0.66999(9) 0.81863(4) 0.81000(14) 0.0639(4) Uani 1 1 d .

loop_
_atom_site_aniso_label
_atom_site_aniso_U_11
_atom_site_aniso_U_22
_atom_site_aniso_U_33
_atom_site_aniso_U_23
_atom_site_aniso_U_13
_atom_site_aniso_U_12
Ni1 0.0350(3) 0.0236(2) 0.0355(3) 0.0008(2) 0.0130(2) 0.0031(2)
Cl5 0.0619(8) 0.0598(7) 0.0869(9) -0.0055(6) 0.0455(8) 0.0115(6)
C1 0.054(3) 0.047(3) 0.066(3) -0.006(2) 0.029(3) 0.000(2)
Cl2 0.0453(7) 0.0553(7) 0.0783(8) -0.0018(6) -0.0026(7) -0.0113(5)
Cl4 0.0687(8) 0.0348(6) 0.0763(8) 0.0182(5) 0.0216(7) 0.0160(5)
Cl1 0.0556(8) 0.0567(7) 0.0531(7) 0.0084(5) 0.0000(6) 0.0114(6)
C25 0.052(3) 0.037(2) 0.048(3) 0.001(2) 0.014(2) 0.010(2)
Cl3 0.0794(9) 0.0386(6) 0.0820(9) 0.0185(6) 0.0422(8) 0.0025(6)
C5 0.076(4) 0.040(2) 0.061(3) -0.012(2) 0.039(3) -0.018(2)
C18 0.050(3) 0.059(3) 0.054(3) 0.004(2) 0.010(3) 0.022(2)
Cl6 0.0492(7) 0.0534(7) 0.0903(9) -0.0005(6) 0.0381(7) -0.0047(5)
Cl7 0.0666(8) 0.0416(6) 0.0568(7) -0.0166(5) 0.0195(7) -0.0037(5)
N3 0.039(2) 0.0282(16) 0.0395(18) 0.0029(14) 0.0163(17) 0.0068(14)
C11 0.040(2) 0.025(2) 0.032(2) -0.0001(16) 0.008(2) 0.0031(18)
N1 0.041(2) 0.0248(16) 0.0365(17) -0.0002(14) 0.0153(17) 0.0031(15)
C19 0.039(3) 0.036(2) 0.036(2) -0.0017(18) 0.010(2) 0.0089(19)
C30 0.038(3) 0.029(2) 0.036(2) 0.0029(17) 0.014(2) -0.0017(18)
N4 0.037(2) 0.0277(16) 0.0400(18) 0.0016(14) 0.0155(18) 0.0000(14)
C8 0.046(3) 0.031(2) 0.035(2) -0.0037(18) 0.017(2) -0.0018(19)
N2 0.0361(19) 0.0286(16) 0.0348(17) -0.0026(14) 0.0099(16) 0.0042(15)
C20 0.040(3) 0.038(2) 0.042(2) 0.0002(19) 0.015(2) 0.0089(19)
C41 0.034(2) 0.033(2) 0.038(2) 0.0054(18) 0.017(2) 0.0065(17)
C23 0.043(3) 0.031(2) 0.032(2) 0.0071(17) 0.013(2) 0.0042(18)
C37 0.105(5) 0.044(3) 0.066(3) 0.024(2) 0.043(4) 0.017(3)
C33 0.037(2) 0.0249(19) 0.048(2) 0.0039(18) 0.020(2) 0.0061(18)
C43 0.034(2) 0.034(2) 0.042(2) -0.0071(18) 0.009(2) 0.0036(18)
C17 0.056(3) 0.076(4) 0.086(4) 0.027(3) 0.021(3) 0.035(3)
C9 0.050(3) 0.029(2) 0.040(2) 0.0033(18) 0.017(2) -0.0004(19)
C44 0.041(3) 0.026(2) 0.041(2) -0.0064(17) 0.020(2) 0.0012(18)
C22 0.031(2) 0.035(2) 0.036(2) 0.0051(17) 0.009(2) -0.0018(18)
C35 0.042(2) 0.0235(19) 0.048(2) 0.0068(18) 0.020(2) 0.0089(18)
C14 0.056(3) 0.047(3) 0.060(3) -0.010(2) 0.019(3) 0.006(2)
C40 0.043(3) 0.039(2) 0.056(3) 0.009(2) 0.023(2) 0.0067(19)
C12 0.039(2) 0.028(2) 0.032(2) 0.0011(17) 0.005(2) 0.0057(18)
C34 0.039(3) 0.028(2) 0.045(2) 0.0060(17) 0.021(2) 0.0058(18)
C7 0.042(3) 0.030(2) 0.039(2) -0.0033(18) 0.018(2) -0.0001(19)
C31 0.046(3) 0.032(2) 0.047(2) -0.0036(19) 0.017(2) -0.0015(19)
C38 0.069(4) 0.039(3) 0.062(3) 0.015(2) 0.026(3) 0.026(2)
C36 0.063(3) 0.044(3) 0.069(3) 0.014(2) 0.043(3) 0.019(2)
C10 0.053(3) 0.029(2) 0.036(2) 0.0016(17) 0.012(2) 0.0075(19)
C15 0.081(4) 0.049(3) 0.092(4) -0.025(3) 0.036(4) 0.012(3)
C32 0.048(3) 0.024(2) 0.057(3) -0.0050(19) 0.029(2) 0.0014(18)
C42 0.044(3) 0.033(2) 0.040(2) -0.0013(18) 0.010(2) 0.0109(18)
C39 0.051(3) 0.040(2) 0.071(3) 0.011(2) 0.024(3) 0.013(2)
C13 0.044(3) 0.034(2) 0.046(2) 0.000(2) 0.015(2) 0.0053(19)
C16 0.082(4) 0.044(3) 0.111(5) -0.002(3) 0.045(4) 0.023(3)
C21 0.037(3) 0.044(2) 0.045(2) 0.006(2) 0.017(2) 0.004(2)
C6 0.045(3) 0.031(2) 0.048(2) 0.0014(19) 0.021(2) 0.0008(19)
C24 0.035(2) 0.033(2) 0.038(2) -0.0023(18) 0.010(2) 0.0034(18)
C28 0.053(3) 0.048(3) 0.062(3) -0.003(2) 0.028(3) -0.005(2)
C26 0.040(3) 0.058(3) 0.053(3) -0.006(2) 0.003(2) 0.010(2)
C29 0.049(3) 0.041(2) 0.043(2) 0.002(2) 0.009(2) -0.006(2)
C27 0.042(3) 0.055(3) 0.080(4) -0.022(3) 0.019(3) -0.005(2)
C4 0.080(4) 0.045(3) 0.073(3) -0.011(3) 0.020(4) -0.018(3)
C2 0.065(4) 0.078(4) 0.088(4) -0.006(3) 0.052(3) -0.003(3)
C3 0.061(4) 0.058(3) 0.106(5) -0.001(3) 0.039(4) -0.015(3)
Cl8 0.0636(8) 0.0320(6) 0.0933(9) -0.0116(6) 0.0258(8) 0.0108(5)

loop_
_atom_type_symbol
_atom_type_description
_atom_type_scat_dispersion_real
_atom_type_scat_dispersion_imag
_atom_type_scat_source
C C 0.0030 0.0020 'International Tables Vol C Tables 4.2.6.8 and 6.1.1.4'
H H 0.0000 0.0000 'International Tables Vol C Tables 4.2.6.8 and 6.1.1.4'
Cl Cl 0.1480 0.1590 'International Tables Vol C Tables 4.2.6.8 and 6.1.1.4'
N N 0.0060 0.0030 'International Tables Vol C Tables 4.2.6.8 and 6.1.1.4'
Ni Ni 0.3390 1.1120 'International Tables Vol C Tables 4.2.6.8 and 6.1.1.4'

loop_
_geom_angle_atom_site_label_1
_geom_angle_atom_site_label_2
_geom_angle_atom_site_label_3
_geom_angle
N1 Ni1 N3 171.51(14)
N1 Ni1 N4 90.28(13)
N1 Ni1 N2 90.09(13)
N4 Ni1 N3 90.26(13)
N4 Ni1 N2 171.34(14)
N2 Ni1 N3 90.66(13)
C6 C1 H1 120.0(5)
C6 C1 C2 120.4(4)
C2 C1 H1 119.6(5)
C24 C25 H25 121.6(4)
C24 C25 C26 119.5(4)
C26 C25 H25 118.9(4)
C6 C5 H5 120.0(5)
C4 C5 H5 120.0(5)
C4 C5 C6 119.9(5)
C17 C18 H18 118.9(5)
C13 C18 H18 121.5(4)
C13 C18 C17 119.7(4)
C19 N3 Ni1 124.4(3)
C22 N3 Ni1 126.1(2)
C22 N3 C19 107.7(3)
N2 C11 C12 124.2(3)
N2 C11 C10 108.7(4)
C12 C11 C10 127.0(3)
C41 N1 Ni1 123.3(3)
C44 N1 Ni1 128.2(2)
C44 N1 C41 106.8(3)
N3 C19 C20 108.1(3)
C12 C19 N3 123.9(4)
C12 C19 C20 127.1(4)
N4 C30 C23 122.8(3)
N4 C30 C31 108.2(3)
C23 C30 C31 127.0(4)
C30 N4 Ni1 124.1(2)
C33 N4 Ni1 126.8(3)
C33 N4 C30 107.0(3)
N2 C8 C9 108.0(3)
C7 C8 N2 124.7(3)
C7 C8 C9 126.3(4)
C11 N2 Ni1 126.8(3)
C11 N2 C8 107.6(3)
C8 N2 Ni1 124.2(2)
C19 C20 Cl5 129.5(3)
C21 C20 Cl5 122.8(3)
C21 C20 C19 107.7(4)
N1 C41 C42 107.7(3)
C34 C41 N1 123.5(3)
C34 C41 C42 126.8(3)
C30 C23 C22 120.0(4)
C30 C23 C24 120.2(3)
C22 C23 C24 119.6(4)
C38 C37 H37 120.9(5)
C38 C37 C36 120.1(5)
C36 C37 H37 118.8(6)
N4 C33 C34 123.8(3)
N4 C33 C32 108.9(3)
C34 C33 C32 127.3(3)
C44 C43 Cl2 129.2(3)
C42 C43 Cl2 122.6(3)
C42 C43 C44 108.1(3)
C18 C17 H17 123.5(6)
C16 C17 C18 120.9(5)
C16 C17 H17 115.5(5)
C8 C9 Cl3 129.2(3)
C10 C9 Cl3 124.5(3)
C10 C9 C8 106.3(4)
N1 C44 C43 108.9(3)
N1 C44 C7 123.6(3)
C7 C44 C43 127.5(4)
N3 C22 C23 124.5(4)
N3 C22 C21 108.9(3)
C23 C22 C21 126.6(4)
C40 C35 C34 120.9(4)
C36 C35 C40 119.3(3)
C36 C35 C34 119.8(4)
C15 C14 H14 118.9(5)
C13 C14 H14 121.0(4)
C13 C14 C15 120.1(4)
C35 C40 H40 119.8(4)
C39 C40 C35 120.3(4)
C39 C40 H40 119.9(4)
C11 C12 C13 119.1(3)
C19 C12 C11 120.6(3)
C19 C12 C13 120.0(4)
C41 C34 C35 121.0(3)
C33 C34 C41 119.6(3)
C33 C34 C35 119.3(3)
C8 C7 C44 120.1(4)
C8 C7 C6 120.2(3)
C44 C7 C6 119.4(3)
C30 C31 Cl7 128.1(3)
C32 C31 Cl7 124.1(3)
C32 C31 C30 107.7(3)
C37 C38 H38 119.8
C37 C38 C39 120.4(4)
C39 C38 H38 119.8
C37 C36 H36 120.8(5)
C35 C36 C37 119.6(4)
C35 C36 H36 119.6(4)
C11 C10 Cl4 129.6(3)
C9 C10 Cl4 121.6(3)
C9 C10 C11 108.7(3)
C14 C15 H15 120.4(6)
C16 C15 C14 121.2(5)
C16 C15 H15 118.3(5)
C33 C32 Cl8 128.2(3)
C31 C32 C33 107.3(3)
C31 C32 Cl8 124.2(3)
C41 C42 Cl1 127.5(3)
C43 C42 Cl1 124.9(3)
C43 C42 C41 107.5(3)
C40 C39 H39 119.5(5)
C38 C39 C40 120.3(4)
C38 C39 H39 120.2(4)
C18 C13 C12 120.6(4)
C14 C13 C18 119.2(4)
C14 C13 C12 120.2(4)
C17 C16 H16 120.6
C15 C16 C17 118.8(4)
C15 C16 H16 120.6
C20 C21 Cl6 123.6(3)
C20 C21 C22 107.0(4)
C22 C21 Cl6 129.3(3)
C1 C6 C5 119.1(4)
C1 C6 C7 120.6(4)
C5 C6 C7 120.3(4)
C25 C24 C23 120.1(4)
C25 C24 C29 118.9(4)
C29 C24 C23 121.0(3)
C29 C28 H28 121.7(5)
C27 C28 H28 119.0(5)
C27 C28 C29 119.3(4)
C25 C26 H26 120.2(5)
C27 C26 C25 120.6(4)
C27 C26 H26 119.3(5)
C24 C29 C28 121.4(4)
C24 C29 H29 120.1(4)
C28 C29 H29 118.5(4)
C28 C27 H27 119.9
C26 C27 C28 120.3(4)
C26 C27 H27 119.9
C5 C4 H4 118.6(6)
C3 C4 C5 120.9(4)
C3 C4 H4 120.5(6)
C1 C2 H2 119.8(6)
C3 C2 C1 119.1(5)
C3 C2 H2 121.1(6)
C4 C3 C2 120.6(5)
C4 C3 H3 118.7(6)
C2 C3 H3 120.6(7)

loop_
_geom_bond_atom_site_label_1
_geom_bond_atom_site_label_2
_geom_bond_distance
Ni1 N3 1.916(3)
Ni1 N1 1.898(3)
Ni1 N4 1.906(3)
Ni1 N2 1.909(3)
Cl5 C20 1.711(4)
C1 H1 0.935(4)
C1 C6 1.385(6)
C1 C2 1.408(7)
Cl2 C43 1.708(4)
Cl4 C10 1.707(4)
Cl1 C42 1.698(4)
C25 H25 0.913(4)
C25 C24 1.375(5)
C25 C26 1.396(6)
Cl3 C9 1.698(4)
C5 H5 0.933(5)
C5 C6 1.396(6)
C5 C4 1.385(7)
C18 H18 0.926(5)
C18 C17 1.403(6)
C18 C13 1.375(6)
Cl6 C21 1.699(4)
Cl7 C31 1.708(4)
N3 C19 1.387(5)
N3 C22 1.371(5)
C11 N2 1.382(5)
C11 C12 1.401(6)
C11 C10 1.429(5)
N1 C41 1.394(4)
N1 C44 1.383(5)
C19 C20 1.445(6)
C19 C12 1.387(5)
C30 N4 1.380(5)
C30 C23 1.386(6)
C30 C31 1.448(5)
N4 C33 1.376(5)
C8 N2 1.392(5)
C8 C9 1.465(5)
C8 C7 1.389(5)
C20 C21 1.362(5)
C41 C34 1.393(5)
C41 C42 1.447(6)
C23 C22 1.404(5)
C23 C24 1.492(5)
C37 H37 0.921(5)
C37 C38 1.364(7)
C37 C36 1.404(6)
C33 C34 1.391(5)
C33 C32 1.446(5)
C43 C44 1.429(5)
C43 C42 1.345(5)
C17 H17 0.928(5)
C17 C16 1.372(8)
C9 C10 1.366(6)
C44 C7 1.391(5)
C22 C21 1.449(6)
C35 C40 1.399(6)
C35 C34 1.489(5)
C35 C36 1.373(6)
C14 H14 0.929(5)
C14 C15 1.405(6)
C14 C13 1.370(6)
C40 H40 0.932(4)
C40 C39 1.371(5)
C12 C13 1.500(5)
C7 C6 1.496(6)
C31 C32 1.344(5)
C38 H38 0.9300
C38 C39 1.368(6)
C36 H36 0.925(5)
C15 H15 0.952(5)
C15 C16 1.350(7)
C32 Cl8 1.711(4)
C39 H39 0.922(5)
C16 H16 0.9300
C24 C29 1.377(5)
C28 H28 0.920(5)
C28 C29 1.379(6)
C28 C27 1.366(6)
C26 H26 0.940(4)
C26 C27 1.360(7)
C29 H29 0.924(4)
C27 H27 0.9300
C4 H4 0.935(5)
C4 C3 1.362(8)
C2 H2 0.923(5)
C2 C3 1.381(8)
C3 H3 0.912(5)

loop_
_geom_torsion_atom_site_label_1
_geom_torsion_atom_site_label_2
_geom_torsion_atom_site_label_3
_geom_torsion_atom_site_label_4
_geom_torsion
Ni1 N3 C19 C20 157.5(3)
Ni1 N3 C19 C12 -33.0(5)
Ni1 N3 C22 C23 21.5(5)
Ni1 N3 C22 C21 -158.8(3)
Ni1 N1 C41 C34 -38.1(5)
Ni1 N1 C41 C42 156.9(3)
Ni1 N1 C44 C43 -160.3(3)
Ni1 N1 C44 C7 16.5(6)
Ni1 N4 C33 C34 -22.4(6)
Ni1 N4 C33 C32 157.4(3)
Cl5 C20 C21 Cl6 -1.9(5)
Cl5 C20 C21 C22 176.0(3)
C1 C2 C3 C4 0.2(9)
Cl2 C43 C44 N1 178.1(3)
Cl2 C43 C44 C7 1.4(6)
Cl2 C43 C42 Cl1 -9.0(6)
Cl2 C43 C42 C41 175.9(3)
C25 C24 C29 C28 2.4(6)
C25 C26 C27 C28 -0.3(7)
Cl3 C9 C10 Cl4 0.5(6)
Cl3 C9 C10 C11 -176.0(3)
C5 C4 C3 C2 1.1(9)
C18 C17 C16 C15 -2.5(9)
Cl7 C31 C32 C33 -171.2(3)
Cl7 C31 C32 Cl8 3.1(6)
N3 C19 C20 Cl5 -171.8(3)
N3 C19 C20 C21 6.7(5)
N3 C19 C12 C11 6.3(6)
N3 C19 C12 C13 -167.7(4)
N3 C22 C21 Cl6 175.5(3)
N3 C22 C21 C20 -2.3(4)
C11 C12 C13 C18 -102.4(5)
C11 C12 C13 C14 78.9(5)
N1 C41 C34 C33 7.5(6)
N1 C41 C34 C35 -168.3(4)
N1 C41 C42 Cl1 -164.5(3)
N1 C41 C42 C43 10.5(5)
N1 C44 C7 C8 -20.7(6)
N1 C44 C7 C6 165.9(4)
C19 N3 C22 C23 -173.3(4)
C19 N3 C22 C21 6.5(4)
C19 C20 C21 Cl6 179.4(3)
C19 C20 C21 C22 -2.6(5)
C19 C12 C13 C18 71.6(6)
C19 C12 C13 C14 -107.1(5)
C30 N4 C33 C34 173.7(4)
C30 N4 C33 C32 -6.5(4)
C30 C23 C22 N3 -19.9(6)
C30 C23 C22 C21 160.4(4)
C30 C23 C24 C25 110.2(5)
C30 C23 C24 C29 -70.4(5)
C30 C31 C32 C33 4.5(5)
C30 C31 C32 Cl8 178.9(3)
N4 Ni1 N1 C41 31.0(3)
N4 Ni1 N1 C44 -165.7(3)
N4 C30 C23 C22 -11.6(6)
N4 C30 C23 C24 163.2(3)
N4 C30 C31 Cl7 166.8(3)
N4 C30 C31 C32 -8.7(5)
N4 C33 C34 C41 23.5(6)
N4 C33 C34 C35 -160.6(4)
N4 C33 C32 C31 1.1(5)
N4 C33 C32 Cl8 -172.9(3)
C8 C9 C10 Cl4 -179.0(3)
C8 C9 C10 C11 4.5(5)
C8 C7 C6 C1 104.8(5)
C8 C7 C6 C5 -75.4(5)
N2 Ni1 N1 C41 -157.7(3)
N2 Ni1 N1 C44 5.7(3)
N2 C11 C12 C19 19.9(6)
N2 C11 C12 C13 -166.1(3)
N2 C11 C10 Cl4 -175.7(3)
N2 C11 C10 C9 0.5(4)
N2 C8 C9 Cl3 172.6(3)
N2 C8 C9 C10 -7.9(4)
N2 C8 C7 C44 -3.8(6)
N2 C8 C7 C6 169.5(4)
C20 C19 C12 C11 173.7(4)
C20 C19 C12 C13 -0.2(6)
C41 N1 C44 C43 5.2(4)
C41 N1 C44 C7 -178.0(4)
C23 C30 N4 Ni1 39.7(5)
C23 C30 N4 C33 -155.8(4)
C23 C30 C31 Cl7 -28.9(6)
C23 C30 C31 C32 155.5(4)
C23 C22 C21 Cl6 -4.8(6)
C23 C22 C21 C20 177.4(4)
C23 C24 C29 C28 -177.1(4)
C37 C38 C39 C40 -2.3(8)
C43 C44 C7 C8 155.5(4)
C43 C44 C7 C6 -17.9(6)
C17 C18 C13 C14 -3.2(7)
C17 C18 C13 C12 178.0(5)
C9 C8 N2 Ni1 -159.2(3)
C9 C8 N2 C11 8.2(4)
C9 C8 C7 C44 -171.3(4)
C9 C8 C7 C6 2.0(6)
C44 N1 C41 C34 155.5(4)
C44 N1 C41 C42 -9.5(4)
C44 C43 C42 Cl1 168.0(3)
C44 C43 C42 C41 -7.1(5)
C44 C7 C6 C1 -81.9(5)
C44 C7 C6 C5 98.0(5)
C22 N3 C19 C20 -8.1(4)
C22 N3 C19 C12 161.4(4)
C22 C23 C24 C25 -75.0(5)
C22 C23 C24 C29 104.4(4)
C35 C40 C39 C38 1.4(7)
C14 C15 C16 C17 0.9(9)
C40 C35 C34 C41 66.7(5)
C40 C35 C34 C33 -109.2(5)
C40 C35 C36 C37 -0.6(7)
C12 C11 N2 Ni1 -17.7(5)
C12 C11 N2 C8 175.3(4)
C12 C11 C10 Cl4 3.5(6)
C12 C11 C10 C9 179.6(4)
C12 C19 C20 Cl5 19.1(7)
C12 C19 C20 C21 -162.4(4)
C34 C41 C42 Cl1 31.2(6)
C34 C41 C42 C43 -153.9(4)
C34 C33 C32 C31 -179.1(4)
C34 C33 C32 Cl8 6.9(6)
C34 C35 C40 C39 -179.9(4)
C34 C35 C36 C37 179.4(4)
C7 C8 N2 Ni1 31.4(5)
C7 C8 N2 C11 -161.2(4)
C7 C8 C9 Cl3 -18.3(6)
C7 C8 C9 C10 161.3(4)
C31 C30 N4 Ni1 -155.3(3)
C31 C30 N4 C33 9.2(4)
C31 C30 C23 C22 -173.7(4)
C31 C30 C23 C24 1.1(6)
C38 C37 C36 C35 -0.3(8)
C36 C37 C38 C39 1.8(8)
C36 C35 C40 C39 0.1(7)
C36 C35 C34 C41 -113.4(5)
C36 C35 C34 C33 70.8(5)
C10 C11 N2 Ni1 161.4(3)
C10 C11 N2 C8 -5.5(4)
C10 C11 C12 C19 -159.1(4)
C10 C11 C12 C13 14.9(6)
C15 C14 C13 C18 1.7(7)
C15 C14 C13 C12 -179.6(4)
C32 C33 C34 C41 -156.3(4)
C32 C33 C34 C35 19.6(6)
C42 C41 C34 C33 169.6(4)
C42 C41 C34 C35 -6.2(6)
C42 C43 C44 N1 1.3(4)
C42 C43 C44 C7 -175.3(4)
C13 C18 C17 C16 3.7(9)
C13 C14 C15 C16 -0.5(9)
C6 C1 C2 C3 -0.2(8)
C6 C5 C4 C3 -2.5(8)
C24 C25 C26 C27 -0.7(7)
C24 C23 C22 N3 165.4(3)
C24 C23 C22 C21 -14.4(6)
C26 C25 C24 C23 179.1(4)
C26 C25 C24 C29 -0.4(6)
C29 C28 C27 C26 2.2(7)
C27 C28 C29 C24 -3.3(7)
C4 C5 C6 C1 2.5(7)
C4 C5 C6 C7 -177.4(4)
C2 C1 C6 C5 -1.1(7)
C2 C1 C6 C7 178.7(4)
